data_2231378
loop_
_publ_author_name
'Seo, Pil Ja'
'Choi, Hong Dae'
'Son, Byeng Wha'
'Lee, Uk'

_publ_section_title
;
 3-Cyclohexylsulfonyl-5-iodo-2,7-dimethyl-1-benzofuran
;
_journal_coeditor_code ZL2384
_journal_issue 8
_journal_name_full 'Acta Crystallographica Section E'
_journal_page_first o2053
_journal_paper_doi 10.1107/S1600536811027395
_journal_volume 67
_journal_year 2011
_chemical_formula_iupac 'C16 H19 I O3 S'
_chemical_formula_moiety 'C16 H19 I O3 S'
_chemical_formula_sum 'C16 H19 I O3 S'
_chemical_formula_weight 418.27
_chemical_name_systematic
;
3-Cyclohexylsulfonyl-5-iodo-2,7-dimethyl-1-benzofuran
;
_space_group_IT_number 2
_symmetry_cell_setting triclinic
_symmetry_space_group_name_Hall '-P 1'
_symmetry_space_group_name_H-M 'P -1'
_atom_sites_solution_hydrogens difmap
_atom_sites_solution_primary direct
_atom_sites_solution_secondary difmap
_cell_angle_alpha 102.5120(10)
_cell_angle_beta 99.8460(10)
_cell_angle_gamma 92.0920(10)
_cell_formula_units_Z 2
_cell_length_a 6.8643(2)
_cell_length_b 8.4981(2)
_cell_length_c 14.2323(3)
_cell_measurement_reflns_used 8926
_cell_measurement_temperature 173(2)
_cell_measurement_theta_max 28.39
_cell_measurement_theta_min 2.46
_cell_volume 796.23(3)
_computing_cell_refinement '<i>SAINT</i> (Bruker, 2009)'
_computing_data_collection '<i>APEX2</i> (Bruker, 2009)'
_computing_data_reduction '<i>SAINT</i> (Bruker, 2009)'
_computing_molecular_graphics '<i>ORTEP-3</i> (Farrugia, 1997) and <i>DIAMOND</i> (Brandenburg, 1998)'
_computing_publication_material '<i>SHELXL97</i> (Sheldrick, 2008)'
_computing_structure_refinement '<i>SHELXL97</i> (Sheldrick, 2008)'
_computing_structure_solution '<i>SHELXS97</i> (Sheldrick, 2008)'
_diffrn_ambient_temperature 173(2)
_diffrn_detector_area_resol_mean 10.0
_diffrn_measured_fraction_theta_full 0.996
_diffrn_measured_fraction_theta_max 0.996
_diffrn_measurement_device_type 'Bruker SMART APEXII CCD'
_diffrn_measurement_method '\f and \w scans'
_diffrn_radiation_monochromator 'graphite multilayer'
_diffrn_radiation_source 'rotating anode'
_diffrn_radiation_type MoK\a
_diffrn_radiation_wavelength 0.71073
_diffrn_reflns_av_R_equivalents 0.0348
_diffrn_reflns_av_sigmaI/netI 0.0286
_diffrn_reflns_limit_h_max 9
_diffrn_reflns_limit_h_min -7
_diffrn_reflns_limit_k_max 11
_diffrn_reflns_limit_k_min -11
_diffrn_reflns_limit_l_max 18
_diffrn_reflns_limit_l_min -19
_diffrn_reflns_number 15021
_diffrn_reflns_theta_full 28.42
_diffrn_reflns_theta_max 28.42
_diffrn_reflns_theta_min 1.49
_diffrn_standards_number 0
_exptl_absorpt_coefficient_mu 2.149
_exptl_absorpt_correction_T_max 0.7587
_exptl_absorpt_correction_T_min 0.6288
_exptl_absorpt_correction_type multi-scan
_exptl_absorpt_process_details '(SADABS; Bruker, 2009)'
_exptl_crystal_colour colourless
_exptl_crystal_density_diffrn 1.745
_exptl_crystal_density_method 'not measured'
_exptl_crystal_description block
_exptl_crystal_F_000 416
_exptl_crystal_size_max 0.24
_exptl_crystal_size_mid 0.16
_exptl_crystal_size_min 0.14
_refine_diff_density_max 0.676
_refine_diff_density_min -0.632
_refine_ls_extinction_method none
_refine_ls_goodness_of_fit_ref 1.063
_refine_ls_hydrogen_treatment constr
_refine_ls_matrix_type full
_refine_ls_number_parameters 192
_refine_ls_number_reflns 3997
_refine_ls_number_restraints 0
_refine_ls_restrained_S_all 1.063
_refine_ls_R_factor_all 0.0244
_refine_ls_R_factor_gt 0.0226
_refine_ls_shift/su_max 0.003
_refine_ls_shift/su_mean 0.000
_refine_ls_structure_factor_coef Fsqd
_refine_ls_weighting_details 'calc w=1/[\s^2^(Fo^2^)+(0.0291P)^2^+0.2895P] where P=(Fo^2^+2Fc^2^)/3'
_refine_ls_weighting_scheme calc
_refine_ls_wR_factor_gt 0.0573
_refine_ls_wR_factor_ref 0.0583
_reflns_number_gt 3753
_reflns_number_total 3997
_reflns_threshold_expression I>2\s(I)
_cod_data_source_file zl2384.cif
_cod_data_source_block I
_cod_original_sg_symbol_H-M 'P -1   '
_cod_database_code 2231378
_cod_database_fobs_code 2231378

loop_
_symmetry_equiv_pos_as_xyz
'x, y, z'
'-x, -y, -z'

loop_
_atom_site_type_symbol
_atom_site_label
_atom_site_fract_x
_atom_site_fract_y
_atom_site_fract_z
_atom_site_U_iso_or_equiv
_atom_site_adp_type
_atom_site_calc_flag
_atom_site_refinement_flags
_atom_site_occupancy
_atom_site_symmetry_multiplicity
I I1 0.227778(18) 0.565947(15) 0.643317(9) 0.02648(5) Uani d . 1 1
S S1 0.19017(7) 0.68116(6) 0.21668(4) 0.02476(10) Uani d . 1 1
O O1 0.6820(2) 0.89122(16) 0.38987(10) 0.0237(3) Uani d . 1 1
O O2 0.0181(2) 0.67742(19) 0.26177(12) 0.0329(3) Uani d . 1 1
O O3 0.1832(3) 0.76329(19) 0.13777(12) 0.0350(4) Uani d . 1 1
C C1 0.3897(3) 0.7652(2) 0.30960(14) 0.0224(4) Uani d . 1 1
C C2 0.4132(3) 0.7461(2) 0.40933(14) 0.0211(4) Uani d . 1 1
C C3 0.3023(3) 0.6713(2) 0.46236(14) 0.0234(4) Uani d . 1 1
H H3 0.1761 0.6163 0.4336 0.028 Uiso calc R 1 1
C C4 0.3852(3) 0.6808(2) 0.55982(14) 0.0229(4) Uani d . 1 1
C C5 0.5707(3) 0.7612(2) 0.60332(14) 0.0231(4) Uani d . 1 1
H H5 0.6207 0.7642 0.6702 0.028 Uiso calc R 1 1
C C6 0.6829(3) 0.8363(2) 0.55159(15) 0.0225(4) Uani d . 1 1
C C7 0.5962(3) 0.8262(2) 0.45489(14) 0.0211(4) Uani d . 1 1
C C8 0.5545(3) 0.8523(2) 0.30207(14) 0.0238(4) Uani d . 1 1
C C9 0.8856(3) 0.9191(3) 0.59487(16) 0.0278(4) Uani d . 1 1
H H9A 0.9151 0.9214 0.6650 0.042 Uiso calc R 1 1
H H9B 0.8892 1.0300 0.5855 0.042 Uiso calc R 1 1
H H9C 0.9846 0.8600 0.5623 0.042 Uiso calc R 1 1
C C10 0.6225(3) 0.9118(3) 0.22258(16) 0.0311(4) Uani d . 1 1
H H10A 0.6478 1.0297 0.2421 0.047 Uiso calc R 1 1
H H10B 0.5201 0.8827 0.1633 0.047 Uiso calc R 1 1
H H10C 0.7449 0.8628 0.2094 0.047 Uiso calc R 1 1
C C11 0.2463(3) 0.4764(2) 0.17566(14) 0.0252(4) Uani d . 1 1
H H11 0.2952 0.4337 0.2349 0.030 Uiso calc R 1 1
C C12 0.0574(3) 0.3736(3) 0.11981(17) 0.0342(5) Uani d . 1 1
H H12A -0.0438 0.3806 0.1622 0.041 Uiso calc R 1 1
H H12B 0.0030 0.4145 0.0614 0.041 Uiso calc R 1 1
C C13 0.1052(4) 0.1980(3) 0.0884(2) 0.0461(6) Uani d . 1 1
H H13A 0.1485 0.1550 0.1473 0.055 Uiso calc R 1 1
H H13B -0.0160 0.1324 0.0500 0.055 Uiso calc R 1 1
C C14 0.2662(4) 0.1825(3) 0.0274(2) 0.0446(6) Uani d . 1 1
H H14A 0.2180 0.2151 -0.0346 0.054 Uiso calc R 1 1
H H14B 0.2979 0.0681 0.0112 0.054 Uiso calc R 1 1
C C15 0.4538(4) 0.2879(3) 0.08190(18) 0.0365(5) Uani d . 1 1
H H15A 0.5530 0.2811 0.0385 0.044 Uiso calc R 1 1
H H15B 0.5111 0.2470 0.1399 0.044 Uiso calc R 1 1
C C16 0.4094(3) 0.4643(3) 0.11478(16) 0.0303(4) Uani d . 1 1
H H16A 0.5310 0.5283 0.1541 0.036 Uiso calc R 1 1
H H16B 0.3672 0.5096 0.0567 0.036 Uiso calc R 1 1

loop_
_atom_site_aniso_label
_atom_site_aniso_U_11
_atom_site_aniso_U_22
_atom_site_aniso_U_33
_atom_site_aniso_U_12
_atom_site_aniso_U_13
_atom_site_aniso_U_23
I1 0.02413(8) 0.02921(8) 0.02755(8) 0.00073(5) 0.00534(5) 0.00927(5)
S1 0.0237(2) 0.0259(2) 0.0223(2) 0.00194(18) -0.00089(18) 0.00417(18)
O1 0.0210(7) 0.0248(7) 0.0242(7) -0.0001(5) 0.0038(5) 0.0039(5)
O2 0.0221(7) 0.0389(9) 0.0338(8) 0.0025(6) 0.0019(6) 0.0022(6)
O3 0.0392(9) 0.0337(8) 0.0312(8) 0.0025(7) -0.0044(7) 0.0138(6)
C1 0.0218(9) 0.0223(9) 0.0211(9) 0.0025(7) 0.0017(7) 0.0024(7)
C2 0.0201(9) 0.0189(8) 0.0227(9) 0.0030(7) 0.0030(7) 0.0020(7)
C3 0.0197(9) 0.0227(9) 0.0256(9) -0.0006(7) 0.0022(7) 0.0024(7)
C4 0.0226(9) 0.0216(9) 0.0254(9) 0.0019(7) 0.0064(7) 0.0054(7)
C5 0.0224(9) 0.0237(9) 0.0224(9) 0.0041(7) 0.0017(7) 0.0046(7)
C6 0.0204(9) 0.0183(8) 0.0257(9) 0.0030(7) 0.0009(7) 0.0010(7)
C7 0.0206(9) 0.0189(8) 0.0239(9) 0.0021(7) 0.0056(7) 0.0039(7)
C8 0.0249(9) 0.0223(9) 0.0230(9) 0.0046(7) 0.0025(7) 0.0036(7)
C9 0.0202(9) 0.0300(10) 0.0302(10) -0.0015(8) -0.0014(8) 0.0054(8)
C10 0.0329(11) 0.0346(11) 0.0277(10) 0.0014(9) 0.0071(9) 0.0100(8)
C11 0.0289(10) 0.0245(9) 0.0203(9) -0.0009(8) 0.0019(8) 0.0036(7)
C12 0.0302(11) 0.0368(12) 0.0294(11) -0.0073(9) 0.0045(9) -0.0034(9)
C13 0.0499(16) 0.0352(13) 0.0436(14) -0.0134(11) 0.0089(12) -0.0092(10)
C14 0.0479(15) 0.0363(13) 0.0398(13) -0.0014(11) 0.0066(11) -0.0106(10)
C15 0.0369(13) 0.0331(12) 0.0353(12) 0.0053(9) 0.0057(10) -0.0009(9)
C16 0.0304(11) 0.0312(11) 0.0286(10) 0.0011(8) 0.0068(9) 0.0047(8)

loop_
_atom_type_symbol
_atom_type_description
_atom_type_scat_dispersion_real
_atom_type_scat_dispersion_imag
_atom_type_scat_source
C C 0.0033 0.0016 'International Tables Vol C Tables 4.2.6.8 and 6.1.1.4'
H H 0.0000 0.0000 'International Tables Vol C Tables 4.2.6.8 and 6.1.1.4'
O O 0.0106 0.0060 'International Tables Vol C Tables 4.2.6.8 and 6.1.1.4'
S S 0.1246 0.1234 'International Tables Vol C Tables 4.2.6.8 and 6.1.1.4'
I I -0.4742 1.8119 'International Tables Vol C Tables 4.2.6.8 and 6.1.1.4'

loop_
_geom_angle_atom_site_label_1
_geom_angle_atom_site_label_2
_geom_angle_atom_site_label_3
_geom_angle_site_symmetry_3
_geom_angle
C4 I1 O2 2_566 168.48(6)
O2 S1 O3 . 118.27(10)
O2 S1 C1 . 107.00(9)
O3 S1 C1 . 109.53(10)
O2 S1 C11 . 107.41(10)
O3 S1 C11 . 109.40(10)
C1 S1 C11 . 104.32(9)
C8 O1 C7 . 107.13(15)
C8 C1 C2 . 107.46(17)
C8 C1 S1 . 127.49(16)
C2 C1 S1 . 124.98(15)
C3 C2 C7 . 119.59(18)
C3 C2 C1 . 135.79(18)
C7 C2 C1 . 104.61(17)
C2 C3 C4 . 116.60(18)
C2 C3 H3 . 121.7
C4 C3 H3 . 121.7
C3 C4 C5 . 122.42(19)
C3 C4 I1 . 118.52(14)
C5 C4 I1 . 119.05(14)
C6 C5 C4 . 121.71(18)
C6 C5 H5 . 119.1
C4 C5 H5 . 119.1
C5 C6 C7 . 114.71(17)
C5 C6 C9 . 123.24(19)
C7 C6 C9 . 122.03(19)
O1 C7 C6 . 124.57(17)
O1 C7 C2 . 110.47(16)
C6 C7 C2 . 124.95(19)
C1 C8 O1 . 110.33(17)
C1 C8 C10 . 134.78(19)
O1 C8 C10 . 114.89(18)
C6 C9 H9A . 109.5
C6 C9 H9B . 109.5
H9A C9 H9B . 109.5
C6 C9 H9C . 109.5
H9A C9 H9C . 109.5
H9B C9 H9C . 109.5
C8 C10 H10A . 109.5
C8 C10 H10B . 109.5
H10A C10 H10B . 109.5
C8 C10 H10C . 109.5
H10A C10 H10C . 109.5
H10B C10 H10C . 109.5
C16 C11 C12 . 111.79(17)
C16 C11 S1 . 111.94(14)
C12 C11 S1 . 109.81(15)
C16 C11 H11 . 107.7
C12 C11 H11 . 107.7
S1 C11 H11 . 107.7
C13 C12 C11 . 109.4(2)
C13 C12 H12A . 109.8
C11 C12 H12A . 109.8
C13 C12 H12B . 109.8
C11 C12 H12B . 109.8
H12A C12 H12B . 108.2
C14 C13 C12 . 111.6(2)
C14 C13 H13A . 109.3
C12 C13 H13A . 109.3
C14 C13 H13B . 109.3
C12 C13 H13B . 109.3
H13A C13 H13B . 108.0
C13 C14 C15 . 111.3(2)
C13 C14 H14A . 109.4
C15 C14 H14A . 109.4
C13 C14 H14B . 109.4
C15 C14 H14B . 109.4
H14A C14 H14B . 108.0
C14 C15 C16 . 111.3(2)
C14 C15 H15A . 109.4
C16 C15 H15A . 109.4
C14 C15 H15B . 109.4
C16 C15 H15B . 109.4
H15A C15 H15B . 108.0
C11 C16 C15 . 110.27(19)
C11 C16 H16A . 109.6
C15 C16 H16A . 109.6
C11 C16 H16B . 109.6
C15 C16 H16B . 109.6
H16A C16 H16B . 108.1

loop_
_geom_bond_atom_site_label_1
_geom_bond_atom_site_label_2
_geom_bond_site_symmetry_2
_geom_bond_distance
I1 C4 . 2.097(2)
I1 O2 2_566 3.2688(17)
S1 O2 . 1.4401(17)
S1 O3 . 1.4403(16)
S1 C1 . 1.742(2)
S1 C11 . 1.790(2)
O1 C8 . 1.365(2)
O1 C7 . 1.376(2)
C1 C8 . 1.361(3)
C1 C2 . 1.446(3)
C2 C3 . 1.386(3)
C2 C7 . 1.389(3)
C3 C4 . 1.390(3)
C3 H3 . 0.9500
C4 C5 . 1.398(3)
C5 C6 . 1.380(3)
C5 H5 . 0.9500
C6 C7 . 1.386(3)
C6 C9 . 1.503(3)
C8 C10 . 1.472(3)
C9 H9A . 0.9800
C9 H9B . 0.9800
C9 H9C . 0.9800
C10 H10A . 0.9800
C10 H10B . 0.9800
C10 H10C . 0.9800
C11 C16 . 1.522(3)
C11 C12 . 1.530(3)
C11 H11 . 1.0000
C12 C13 . 1.527(3)
C12 H12A . 0.9900
C12 H12B . 0.9900
C13 C14 . 1.510(4)
C13 H13A . 0.9900
C13 H13B . 0.9900
C14 C15 . 1.528(3)
C14 H14A . 0.9900
C14 H14B . 0.9900
C15 C16 . 1.529(3)
C15 H15A . 0.9900
C15 H15B . 0.9900
C16 H16A . 0.9900
C16 H16B . 0.9900

loop_
_geom_torsion_atom_site_label_1
_geom_torsion_atom_site_label_2
_geom_torsion_atom_site_label_3
_geom_torsion_atom_site_label_4
_geom_torsion_site_symmetry_1
_geom_torsion
O2 S1 C1 C8 . -150.57(18)
O3 S1 C1 C8 . -21.2(2)
C11 S1 C1 C8 . 95.78(19)
O2 S1 C1 C2 . 32.94(19)
O3 S1 C1 C2 . 162.28(16)
C11 S1 C1 C2 . -80.70(18)
C8 C1 C2 C3 . -179.5(2)
S1 C1 C2 C3 . -2.4(3)
C8 C1 C2 C7 . 0.0(2)
S1 C1 C2 C7 . 177.11(14)
C7 C2 C3 C4 . -0.5(3)
C1 C2 C3 C4 . 179.0(2)
C2 C3 C4 C5 . 0.0(3)
C2 C3 C4 I1 . -178.70(13)
O2 I1 C4 C3 2_566 54.4(4)
O2 I1 C4 C5 2_566 -124.3(3)
C3 C4 C5 C6 . 0.0(3)
I1 C4 C5 C6 . 178.69(14)
C4 C5 C6 C7 . 0.5(3)
C4 C5 C6 C9 . -177.95(18)
C8 O1 C7 C6 . 178.33(18)
C8 O1 C7 C2 . -0.3(2)
C5 C6 C7 O1 . -179.56(17)
C9 C6 C7 O1 . -1.1(3)
C5 C6 C7 C2 . -1.1(3)
C9 C6 C7 C2 . 177.36(18)
C3 C2 C7 O1 . 179.81(16)
C1 C2 C7 O1 . 0.2(2)
C3 C2 C7 C6 . 1.2(3)
C1 C2 C7 C6 . -178.46(18)
C2 C1 C8 O1 . -0.2(2)
S1 C1 C8 O1 . -177.21(14)
C2 C1 C8 C10 . 179.9(2)
S1 C1 C8 C10 . 2.9(4)
C7 O1 C8 C1 . 0.3(2)
C7 O1 C8 C10 . -179.77(16)
O2 S1 C11 C16 . 172.45(14)
O3 S1 C11 C16 . 42.91(17)
C1 S1 C11 C16 . -74.20(16)
O2 S1 C11 C12 . 47.67(17)
O3 S1 C11 C12 . -81.87(17)
C1 S1 C11 C12 . 161.02(15)
C16 C11 C12 C13 . 57.2(3)
S1 C11 C12 C13 . -177.91(17)
C11 C12 C13 C14 . -56.7(3)
C12 C13 C14 C15 . 56.3(3)
C13 C14 C15 C16 . -55.2(3)
C12 C11 C16 C15 . -56.8(2)
S1 C11 C16 C15 . 179.57(15)
C14 C15 C16 C11 . 55.0(3)
